data_2200554
loop_
_publ_author_name
'Sumod George'
'Ashwini Nangia'

_publ_section_title
;
 <i>N</i>-(3-Pyridyl)urea
;
_journal_issue 8
_journal_name_full 'Acta Crystallographica Section E'
_journal_page_first o719
_journal_page_last o720
_journal_paper_doi 10.1107/S1600536801011424
_journal_volume 57
_journal_year 2001
_chemical_formula_iupac 'C6 H7 N3 O'
_chemical_formula_moiety 'C6 H7 N3 O'
_chemical_formula_sum 'C6 H7 N3 O'
_chemical_formula_weight 137.15
_chemical_melting_point 473.0(10)
_chemical_name_common
;
N-(3-Pyridyl)urea
;
_chemical_name_systematic
;
N-(3-Pyridyl)urea
;
_space_group_IT_number 14
_symmetry_cell_setting monoclinic
_symmetry_space_group_name_Hall '-P 2yn'
_symmetry_space_group_name_H-M 'P 1 21/n 1'
_cell_angle_alpha 90.00
_cell_angle_beta 92.16(3)
_cell_angle_gamma 90.00
_cell_formula_units_Z 4
_cell_length_a 4.8558(10)
_cell_length_b 8.1621(16)
_cell_length_c 15.919(3)
_cell_measurement_reflns_used 25
_cell_measurement_temperature 293(2)
_cell_measurement_theta_max 10.64
_cell_measurement_theta_min 9.02
_cell_volume 630.5(2)
_computing_cell_refinement 'CAD-4 Software'
_computing_data_collection 'CAD-4 Software (Enraf-Nonius, 1989)'
_computing_data_reduction 'Xtal3.5 (Hall et al., 1995)'
_computing_molecular_graphics 'PLUTON-(C) (Spek, 1979-1997)'
_computing_publication_material SHELXL97
_computing_structure_refinement 'SHELXL97 (Sheldrick, 1997)'
_computing_structure_solution 'SHELXS97 (Sheldrick, 1990)'
_diffrn_ambient_temperature 293(2)
_diffrn_measured_fraction_theta_full 1.000
_diffrn_measured_fraction_theta_max 1.000
_diffrn_measurement_device 'Enraf-Nonius CAD-4'
_diffrn_measurement_method \w
_diffrn_radiation_monochromator graphite
_diffrn_radiation_source 'fine-focus sealed tube'
_diffrn_radiation_type MoK\a
_diffrn_radiation_wavelength .71073
_diffrn_reflns_av_R_equivalents .0102
_diffrn_reflns_av_sigmaI/netI .0212
_diffrn_reflns_limit_h_max 6
_diffrn_reflns_limit_h_min 0
_diffrn_reflns_limit_k_max 11
_diffrn_reflns_limit_k_min 0
_diffrn_reflns_limit_l_max 22
_diffrn_reflns_limit_l_min -22
_diffrn_reflns_number 2021
_diffrn_reflns_theta_full 29.96
_diffrn_reflns_theta_max 29.96
_diffrn_reflns_theta_min 2.56
_diffrn_standards_decay_% none
_diffrn_standards_interval_count 150
_diffrn_standards_interval_time 90
_diffrn_standards_number 3
_exptl_absorpt_coefficient_mu .104
_exptl_absorpt_correction_type none
_exptl_crystal_colour colourless
_exptl_crystal_density_diffrn 1.445
_exptl_crystal_density_meas ?
_exptl_crystal_density_method 'not measured'
_exptl_crystal_description cube
_exptl_crystal_F_000 288
_exptl_crystal_size_max .12
_exptl_crystal_size_mid .11
_exptl_crystal_size_min .10
_refine_diff_density_max .249
_refine_diff_density_min -.254
_refine_ls_extinction_method none
_refine_ls_goodness_of_fit_ref 1.079
_refine_ls_hydrogen_treatment refall
_refine_ls_matrix_type full
_refine_ls_number_parameters 119
_refine_ls_number_reflns 1835
_refine_ls_number_restraints 0
_refine_ls_restrained_S_all 1.079
_refine_ls_R_factor_all .0638
_refine_ls_R_factor_gt .0449
_refine_ls_shift/su_max .019
_refine_ls_shift/su_mean .003
_refine_ls_structure_factor_coef Fsqd
_refine_ls_weighting_details 'calc w = 1/[\s^2^(Fo^2^)+(0.0665P)^2^+0.1436P] where P = (Fo^2^+2Fc^2^)/3'
_refine_ls_weighting_scheme calc
_refine_ls_wR_factor_ref .1336
_reflns_number_gt 1362
_reflns_number_total 1835
_reflns_threshold_expression I>2\s(I)
_cod_data_source_file wn6033.cif
_cod_data_source_block I
_cod_depositor_comments
;
The following automatic conversions were performed:

'_chemical_melting_point' value '472-474' was changed to '473.0(10)'
- the average value was taken and precision was estimated.

Automatic conversion script
Id: cif_fix_values 1646 2011-03-28 12:23:43Z adriana 

The following automatic conversions were performed:

'_chemical_melting_point' value '472-474' was changed to '473.0(10)'
- the average value was taken and precision was estimated.

Automatic conversion script
Id: cif_fix_values 1715 2011-07-08 13:25:40Z adriana 

The following automatic conversions were performed:

'_exptl_crystal_density_meas' value 'none' was changed to '?' - the
value is perceived as not measured.

Automatic conversion script
Id: cif_fix_values 3008 2015-01-20 13:52:24Z robertas 
;
_cod_original_sg_symbol_H-M 'P 21/n'
_cod_database_code 2200554
_cod_database_fobs_code 2200554

loop_
_symmetry_equiv_pos_as_xyz
'x, y, z'
'-x+1/2, y+1/2, -z+1/2'
'-x, -y, -z'
'x-1/2, -y-1/2, z-1/2'

loop_
_atom_site_label
_atom_site_fract_x
_atom_site_fract_y
_atom_site_fract_z
_atom_site_U_iso_or_equiv
_atom_site_adp_type
_atom_site_calc_flag
_atom_site_refinement_flags
_atom_site_occupancy
_atom_site_disorder_assembly
_atom_site_disorder_group
_atom_site_type_symbol
O9 .1643(2) .68331(14) .95030(7) .0415(3) Uani d . 1 . . O
N7 -.1512(3) .82764(15) .86940(8) .0349(3) Uani d . 1 . . N
N10 -.2605(3) .57747(17) .92223(9) .0378(3) Uani d . 1 . . N
C6 -.0056(3) .97288(16) .85816(8) .0287(3) Uani d . 1 . . C
N4 .0190(3) 1.21723(17) .77396(8) .0418(3) Uani d . 1 . . N
C8 -.0680(3) .69528(16) .91682(8) .0302(3) Uani d . 1 . . C
C5 -.0936(3) 1.07302(18) .79136(9) .0351(3) Uani d . 1 . . C
C1 .2116(3) 1.02820(19) .90977(9) .0358(3) Uani d . 1 . . C
C3 .2266(4) 1.2688(2) .82488(10) .0441(4) Uani d . 1 . . C
C2 .3274(3) 1.1782(2) .89246(10) .0404(4) Uani d . 1 . . C
H5 -.245(4) 1.037(2) .7548(12) .044(5) Uiso d . 1 . . H
H1 .282(4) .962(2) .9579(12) .050(5) Uiso d . 1 . . H
H7 -.298(4) .813(2) .8353(11) .042(5) Uiso d . 1 . . H
H2 .478(4) 1.222(3) .9276(12) .054(5) Uiso d . 1 . . H
H3 .299(4) 1.374(2) .8116(12) .047(5) Uiso d . 1 . . H
H8 -.218(4) .494(3) .9593(13) .057(6) Uiso d . 1 . . H
H9 -.426(4) .605(2) .9130(12) .045(5) Uiso d . 1 . . H

loop_
_atom_site_aniso_label
_atom_site_aniso_U_11
_atom_site_aniso_U_22
_atom_site_aniso_U_33
_atom_site_aniso_U_12
_atom_site_aniso_U_13
_atom_site_aniso_U_23
O9 .0292(5) .0409(6) .0535(7) .0003(4) -.0105(5) .0149(5)
N7 .0337(6) .0307(6) .0390(6) -.0028(5) -.0149(5) .0050(5)
N10 .0314(6) .0349(7) .0464(7) -.0024(5) -.0083(5) .0091(5)
C6 .0295(6) .0274(6) .0289(6) .0025(5) -.0034(5) -.0005(5)
N4 .0480(8) .0362(7) .0405(7) -.0017(6) -.0066(6) .0089(5)
C8 .0301(6) .0289(6) .0311(6) .0026(5) -.0035(5) .0009(5)
C5 .0382(7) .0334(7) .0329(6) .0015(6) -.0087(5) .0024(5)
C1 .0361(7) .0372(7) .0334(7) -.0026(6) -.0090(5) .0028(6)
C3 .0506(9) .0359(8) .0454(8) -.0099(7) -.0039(7) .0060(7)
C2 .0398(8) .0398(8) .0409(8) -.0080(6) -.0073(6) -.0021(6)

loop_
_atom_type_symbol
_atom_type_description
_atom_type_scat_dispersion_real
_atom_type_scat_dispersion_imag
_atom_type_scat_source
C C .0033 .0016 'International Tables Vol C Tables 4.2.6.8 and 6.1.1.4'
H H .0000 .0000 'International Tables Vol C Tables 4.2.6.8 and 6.1.1.4'
N N .0061 .0033 'International Tables Vol C Tables 4.2.6.8 and 6.1.1.4'
O O .0106 .0060 'International Tables Vol C Tables 4.2.6.8 and 6.1.1.4'

loop_
_geom_angle_atom_site_label_1
_geom_angle_atom_site_label_2
_geom_angle_atom_site_label_3
_geom_angle
C8 N7 C6 126.89(12)
C8 N7 H7 116.3(12)
C6 N7 H7 115.9(12)
C8 N10 H8 115.6(14)
C8 N10 H9 117.4(14)
H8 N10 H9 120(2)
C1 C6 N7 125.31(12)
C1 C6 C5 117.69(13)
N7 C6 C5 116.95(12)
C5 N4 C3 117.27(13)
O9 C8 N10 122.81(13)
O9 C8 N7 123.13(13)
N10 C8 N7 114.05(13)
N4 C5 C6 124.05(14)
N4 C5 H5 117.0(12)
C6 C5 H5 119.0(12)
C2 C1 C6 118.48(13)
C2 C1 H1 120.3(12)
C6 C1 H1 121.2(12)
N4 C3 C2 122.77(15)
N4 C3 H3 115.1(12)
C2 C3 H3 122.1(12)
C1 C2 C3 119.74(14)
C1 C2 H2 121.1(12)
C3 C2 H2 119.2(12)

loop_
_geom_bond_atom_site_label_1
_geom_bond_atom_site_label_2
_geom_bond_site_symmetry_2
_geom_bond_distance
_geom_bond_publ_flag
O9 C8 . 1.2331(17) ?
N7 C8 . 1.3702(17) ?
N7 C6 . 1.3953(18) ?
N7 H7 . .886(19) ?
N10 C8 . 1.3459(19) ?
N10 H8 . .92(2) ?
N10 H9 . .84(2) ?
C6 C1 . 1.3879(19) ?
C6 C5 . 1.3954(19) ?
N4 C5 . 1.331(2) ?
N4 C3 . 1.337(2) ?
C5 H5 . .97(2) ?
C1 C2 . 1.379(2) ?
C1 H1 . .986(19) ?
C3 C2 . 1.380(2) ?
C3 H3 . .95(2) ?
C2 H2 . .97(2) ?

loop_
_geom_hbond_atom_site_label_D
_geom_hbond_atom_site_label_H
_geom_hbond_atom_site_label_A
_geom_hbond_site_symmetry_A
_geom_hbond_distance_DH
_geom_hbond_distance_HA
_geom_hbond_distance_DA
_geom_hbond_angle_DHA
N7 H7 N4 2_446 .888(19) 2.156(18) 2.984(2) 155.0(16)
N10 H8 O9 3_567 .92(2) 2.05(2) 2.9657(19) 173.0(18)
N10 H9 O9 1_455 .842(19) 2.193(19) 2.9734(19) 154.2(18)
C2 H2 O9 3_677 .97(2) 2.67(2) 3.629(2) 168.4(16)

loop_
_cod_related_entry_id
_cod_related_entry_database
_cod_related_entry_code
1 ChemSpider 14147447
